data_1517492
loop_
_publ_author_name
'Polenz, I.'
'Laue, A.'
'Uhrin, T.'
'R\"uffer, T.'
'Lang, H.'
'Schmidt, F. G.'
'Spange, S.'

_publ_section_title
;
 Thermally cleavable imine base/isocyanate adducts and oligomers suitable
 as initiators for radical homo- and copolymerization
;
_journal_issue 23
_journal_name_full 'Polym. Chem.'
_journal_page_first 6678
_journal_paper_doi 10.1039/C4PY01002G
_journal_volume 5
_journal_year 2014
_chemical_formula_moiety 'C15 H26 N4 O2'
_chemical_formula_sum 'C15 H26 N4 O2'
_chemical_formula_weight 294.40
_chemical_name_systematic
;
 ?
;
_space_group_crystal_system triclinic
_space_group_IT_number 2
_space_group_name_Hall '-P 1'
_space_group_name_H-M_alt 'P -1'
_symmetry_space_group_name_Hall '-P 1'
_symmetry_space_group_name_H-M 'P -1'
_atom_sites_solution_hydrogens geom
_audit_creation_method SHELXL-2013
_cell_angle_alpha 101.997(12)
_cell_angle_beta 106.888(13)
_cell_angle_gamma 90.243(11)
_cell_formula_units_Z 2
_cell_length_a 8.1256(12)
_cell_length_b 8.7350(11)
_cell_length_c 11.1764(16)
_cell_measurement_reflns_used 1559
_cell_measurement_temperature 100
_cell_measurement_theta_max 65.1030
_cell_measurement_theta_min 4.2320
_cell_volume 740.71(19)
_computing_cell_refinement
;
CrysAlisPro, Agilent Technologies,
Version 1.171.36.28 (release 01-02-2013 CrysAlis171 .NET)
(compiled Feb  1 2013,16:14:44)
;
_computing_data_collection
;
CrysAlisPro, Agilent Technologies,
Version 1.171.36.28 (release 01-02-2013 CrysAlis171 .NET)
(compiled Feb  1 2013,16:14:44)
;
_computing_data_reduction
;
CrysAlisPro, Agilent Technologies,
Version 1.171.36.28 (release 01-02-2013 CrysAlis171 .NET)
(compiled Feb  1 2013,16:14:44)
;
_computing_structure_refinement 'SHELXL-2013 (Sheldrick, 2013)'
_computing_structure_solution 'SHELXS-2013 (Sheldrick, 2013)'
_diffrn_ambient_temperature 100
_diffrn_measured_fraction_theta_full 0.988
_diffrn_measured_fraction_theta_max 0.988
_diffrn_measurement_device_type 'oxford gemini s'
_diffrn_measurement_method '\w scans'
_diffrn_radiation_type CuK\a
_diffrn_radiation_wavelength 1.54184
_diffrn_reflns_av_R_equivalents 0.0304
_diffrn_reflns_av_unetI/netI 0.0466
_diffrn_reflns_Laue_measured_fraction_full 0.988
_diffrn_reflns_Laue_measured_fraction_max 0.988
_diffrn_reflns_limit_h_max 9
_diffrn_reflns_limit_h_min -7
_diffrn_reflns_limit_k_max 10
_diffrn_reflns_limit_k_min -9
_diffrn_reflns_limit_l_max 12
_diffrn_reflns_limit_l_min -12
_diffrn_reflns_number 4706
_diffrn_reflns_point_group_measured_fraction_full 0.988
_diffrn_reflns_point_group_measured_fraction_max 0.988
_diffrn_reflns_theta_full 63.500
_diffrn_reflns_theta_max 63.495
_diffrn_reflns_theta_min 5.189
_exptl_absorpt_coefficient_mu 0.720
_exptl_absorpt_correction_T_max 1.00000
_exptl_absorpt_correction_T_min 0.94496
_exptl_absorpt_correction_type multi-scan
_exptl_absorpt_process_details
;
CrysAlisPro, Agilent Technologies,
Version 1.171.36.28 (release 01-02-2013 CrysAlis171 .NET)
(compiled Feb  1 2013,16:14:44)
Empirical absorption correction using spherical harmonics,
 implemented in SCALE3 ABSPACK scaling algorithm.
;
_exptl_crystal_colour colourless
_exptl_crystal_density_diffrn 1.320
_exptl_crystal_description block
_exptl_crystal_F_000 320
_exptl_crystal_size_max 0.100
_exptl_crystal_size_mid 0.100
_exptl_crystal_size_min 0.050
_refine_diff_density_max 0.585
_refine_diff_density_min -0.282
_refine_diff_density_rms 0.053
_refine_ls_extinction_method none
_refine_ls_goodness_of_fit_ref 1.048
_refine_ls_hydrogen_treatment constr
_refine_ls_matrix_type full
_refine_ls_number_parameters 172
_refine_ls_number_reflns 2394
_refine_ls_number_restraints 0
_refine_ls_restrained_S_all 1.048
_refine_ls_R_factor_all 0.0705
_refine_ls_R_factor_gt 0.0519
_refine_ls_shift/su_max 0.001
_refine_ls_shift/su_mean 0.000
_refine_ls_structure_factor_coef Fsqd
_refine_ls_weighting_details 'w=1/[\s^2^(Fo^2^)+(0.0835P)^2^+0.0334P] where P=(Fo^2^+2Fc^2^)/3'
_refine_ls_weighting_scheme calc
_refine_ls_wR_factor_gt 0.1337
_refine_ls_wR_factor_ref 0.1447
_reflns_Friedel_coverage 0.000
_reflns_number_gt 1834
_reflns_number_total 2394
_reflns_threshold_expression 'I > 2\s(I)'
_cod_data_source_file c4py01002g2.cif
_cod_data_source_block shelx
_cod_depositor_comments 'Adding full bibliography for 1517491--1517492.cif.'
_cod_database_code 1517492
_shelx_space_group_comment
;
The symmetry employed for this shelxl refinement is uniquely defined
by the following loop, which should always be used as a source of
symmetry information in preference to the above space-group names.
They are only intended as comments.
;
_shelx_estimated_absorpt_t_min 0.932
_shelx_estimated_absorpt_t_max 0.965
_shelxl_version_number 2013-4

loop_
_space_group_symop_operation_xyz
'x, y, z'
'-x, -y, -z'

loop_
_atom_site_label
_atom_site_type_symbol
_atom_site_fract_x
_atom_site_fract_y
_atom_site_fract_z
_atom_site_U_iso_or_equiv
_atom_site_adp_type
_atom_site_occupancy
_atom_site_site_symmetry_order
_atom_site_calc_flag
_atom_site_refinement_flags_posn
_atom_site_refinement_flags_adp
C1 C -0.0402(3) 0.1921(3) 0.7214(2) 0.0264(5) Uani 1 1 d . .
H1A H -0.0934 0.1803 0.7865 0.032 Uiso 1 1 calc R U
H1B H 0.0507 0.1200 0.7245 0.032 Uiso 1 1 calc R U
C2 C -0.1742(4) 0.1476(3) 0.5910(2) 0.0402(6) Uani 1 1 d . .
H2A H -0.2192 0.0414 0.5769 0.060 Uiso 1 1 calc R U
H2B H -0.1221 0.1567 0.5257 0.060 Uiso 1 1 calc R U
H2C H -0.2663 0.2166 0.5879 0.060 Uiso 1 1 calc R U
C3 C -0.0424(3) 0.4701(3) 0.8116(2) 0.0244(5) Uani 1 1 d . .
C4 C -0.0353(3) 0.7493(3) 0.9147(2) 0.0271(5) Uani 1 1 d . .
H4A H 0.0562 0.8297 0.9626 0.033 Uiso 1 1 calc R U
H4B H -0.0761 0.7081 0.9759 0.033 Uiso 1 1 calc R U
C5 C -0.1819(3) 0.8231(3) 0.8325(2) 0.0313(6) Uani 1 1 d . .
H5A H -0.2232 0.9045 0.8863 0.047 Uiso 1 1 calc R U
H5B H -0.2739 0.7445 0.7859 0.047 Uiso 1 1 calc R U
H5C H -0.1416 0.8669 0.7734 0.047 Uiso 1 1 calc R U
C6 C 0.1504(3) 0.6647(3) 0.7788(2) 0.0246(3) Uani 1 1 d . .
C7 C 0.3325(3) 0.5686(3) 0.6430(2) 0.0246(3) Uani 1 1 d . .
H7A H 0.4491 0.5479 0.6871 0.030 Uiso 1 1 calc R U
H7B H 0.3324 0.6772 0.6353 0.030 Uiso 1 1 calc R U
C8 C 0.2720(3) 0.4601(3) 0.5096(2) 0.0331(6) Uani 1 1 d . .
H8A H 0.3705 0.4264 0.4810 0.040 Uiso 1 1 calc R U
H8B H 0.2004 0.5150 0.4486 0.040 Uiso 1 1 calc R U
C9 C 0.1678(3) 0.3166(3) 0.5185(2) 0.0329(6) Uani 1 1 d . .
H9A H 0.0494 0.3423 0.5095 0.039 Uiso 1 1 calc R U
H9B H 0.1672 0.2298 0.4482 0.039 Uiso 1 1 calc R U
C10 C 0.2144(3) 0.3840(3) 0.7454(2) 0.0246(3) Uani 1 1 d . .
C11 C 0.3489(3) 0.3903(3) 0.8757(2) 0.0256(5) Uani 1 1 d . .
H11A H 0.4578 0.4315 0.8718 0.031 Uiso 1 1 calc R U
H11B H 0.3147 0.4657 0.9395 0.031 Uiso 1 1 calc R U
C12 C 0.3815(3) 0.2390(3) 0.9243(2) 0.0287(5) Uani 1 1 d . .
H12A H 0.4249 0.2655 1.0171 0.034 Uiso 1 1 calc R U
H12B H 0.2728 0.1775 0.9008 0.034 Uiso 1 1 calc R U
C13 C 0.5090(3) 0.1386(3) 0.8724(2) 0.0315(6) Uani 1 1 d . .
H13A H 0.5298 0.0498 0.9132 0.038 Uiso 1 1 calc R U
H13B H 0.6177 0.2002 0.8957 0.038 Uiso 1 1 calc R U
C14 C 0.4486(3) 0.0776(3) 0.7275(2) 0.0303(6) Uani 1 1 d . .
H14A H 0.5366 0.0157 0.7023 0.036 Uiso 1 1 calc R U
H14B H 0.3451 0.0090 0.7049 0.036 Uiso 1 1 calc R U
C15 C 0.4109(3) 0.2068(3) 0.6525(2) 0.0277(5) Uani 1 1 d . .
H15A H 0.4978 0.2930 0.6943 0.033 Uiso 1 1 calc R U
H15B H 0.4206 0.1666 0.5673 0.033 Uiso 1 1 calc R U
N1 N 0.0371(2) 0.3541(2) 0.75191(17) 0.0238(4) Uani 1 1 d . .
N2 N 0.0358(2) 0.6216(2) 0.83958(17) 0.0241(4) Uani 1 1 d . .
N3 N 0.2168(2) 0.5412(2) 0.71576(17) 0.0246(3) Uani 1 1 d . .
N4 N 0.2392(2) 0.2674(2) 0.64061(17) 0.0262(5) Uani 1 1 d . .
O1 O -0.1742(2) 0.44702(19) 0.83917(15) 0.0303(4) Uani 1 1 d . .
O2 O 0.1824(2) 0.80206(18) 0.78119(16) 0.0329(4) Uani 1 1 d . .

loop_
_atom_site_aniso_label
_atom_site_aniso_U_11
_atom_site_aniso_U_22
_atom_site_aniso_U_33
_atom_site_aniso_U_23
_atom_site_aniso_U_13
_atom_site_aniso_U_12
C1 0.0256(12) 0.0275(11) 0.0285(12) 0.0105(10) 0.0083(10) 0.0016(10)
C2 0.0425(15) 0.0403(15) 0.0344(14) 0.0087(12) 0.0059(12) -0.0035(12)
C3 0.0234(12) 0.0316(12) 0.0186(11) 0.0101(9) 0.0035(10) 0.0049(10)
C4 0.0293(12) 0.0305(12) 0.0238(12) 0.0078(10) 0.0100(10) 0.0078(10)
C5 0.0319(13) 0.0355(13) 0.0308(13) 0.0121(11) 0.0125(11) 0.0098(11)
C6 0.0250(6) 0.0276(6) 0.0237(6) 0.0093(5) 0.0085(5) 0.0037(5)
C7 0.0250(6) 0.0276(6) 0.0237(6) 0.0093(5) 0.0085(5) 0.0037(5)
C8 0.0300(13) 0.0470(15) 0.0255(12) 0.0111(11) 0.0107(11) 0.0074(11)
C9 0.0322(13) 0.0431(14) 0.0256(12) 0.0110(11) 0.0096(11) 0.0072(11)
C10 0.0250(6) 0.0276(6) 0.0237(6) 0.0093(5) 0.0085(5) 0.0037(5)
C11 0.0222(11) 0.0333(12) 0.0210(11) 0.0063(10) 0.0056(10) 0.0026(10)
C12 0.0249(12) 0.0402(13) 0.0216(11) 0.0105(10) 0.0054(10) 0.0072(10)
C13 0.0288(13) 0.0415(14) 0.0299(13) 0.0189(11) 0.0097(11) 0.0119(11)
C14 0.0264(12) 0.0357(13) 0.0341(13) 0.0128(11) 0.0133(11) 0.0100(10)
C15 0.0290(13) 0.0327(12) 0.0225(11) 0.0052(10) 0.0099(10) 0.0070(10)
N1 0.0200(10) 0.0275(10) 0.0250(10) 0.0097(8) 0.0057(8) 0.0034(8)
N2 0.0252(10) 0.0275(10) 0.0219(9) 0.0076(8) 0.0087(8) 0.0054(8)
N3 0.0250(6) 0.0276(6) 0.0237(6) 0.0093(5) 0.0085(5) 0.0037(5)
N4 0.0260(10) 0.0299(10) 0.0214(9) 0.0060(8) 0.0046(8) 0.0072(8)
O1 0.0257(9) 0.0376(9) 0.0327(9) 0.0127(7) 0.0131(7) 0.0045(7)
O2 0.0354(9) 0.0300(9) 0.0386(10) 0.0110(7) 0.0166(8) 0.0040(7)

loop_
_atom_type_symbol
_atom_type_description
_atom_type_scat_dispersion_real
_atom_type_scat_dispersion_imag
_atom_type_scat_source
C C 0.0181 0.0091 'International Tables Vol C Tables 4.2.6.8 and 6.1.1.4'
H H 0.0000 0.0000 'International Tables Vol C Tables 4.2.6.8 and 6.1.1.4'
N N 0.0311 0.0180 'International Tables Vol C Tables 4.2.6.8 and 6.1.1.4'
O O 0.0492 0.0322 'International Tables Vol C Tables 4.2.6.8 and 6.1.1.4'

loop_
_geom_angle_atom_site_label_1
_geom_angle_atom_site_label_2
_geom_angle_atom_site_label_3
_geom_angle
N1 C1 C2 113.49(18)
N1 C1 H1A 108.9
C2 C1 H1A 108.9
N1 C1 H1B 108.9
C2 C1 H1B 108.9
H1A C1 H1B 107.7
C1 C2 H2A 109.5
C1 C2 H2B 109.5
H2A C2 H2B 109.5
C1 C2 H2C 109.5
H2A C2 H2C 109.5
H2B C2 H2C 109.5
O1 C3 N1 123.6(2)
O1 C3 N2 120.7(2)
N1 C3 N2 115.64(19)
N2 C4 C5 113.19(19)
N2 C4 H4A 108.9
C5 C4 H4A 108.9
N2 C4 H4B 108.9
C5 C4 H4B 108.9
H4A C4 H4B 107.8
C4 C5 H5A 109.5
C4 C5 H5B 109.5
H5A C5 H5B 109.5
C4 C5 H5C 109.5
H5A C5 H5C 109.5
H5B C5 H5C 109.5
O2 C6 N3 124.6(2)
O2 C6 N2 121.3(2)
N3 C6 N2 114.17(19)
N3 C7 C8 109.18(18)
N3 C7 H7A 109.8
C8 C7 H7A 109.8
N3 C7 H7B 109.8
C8 C7 H7B 109.8
H7A C7 H7B 108.3
C7 C8 C9 107.90(18)
C7 C8 H8A 110.1
C9 C8 H8A 110.1
C7 C8 H8B 110.1
C9 C8 H8B 110.1
H8A C8 H8B 108.4
N4 C9 C8 112.4(2)
N4 C9 H9A 109.1
C8 C9 H9A 109.1
N4 C9 H9B 109.1
C8 C9 H9B 109.1
H9A C9 H9B 107.9
N4 C10 N3 109.57(16)
N4 C10 N1 107.78(18)
N3 C10 N1 105.30(16)
N4 C10 C11 114.70(18)
N3 C10 C11 108.13(18)
N1 C10 C11 110.94(17)
C12 C11 C10 118.64(19)
C12 C11 H11A 107.7
C10 C11 H11A 107.7
C12 C11 H11B 107.7
C10 C11 H11B 107.7
H11A C11 H11B 107.1
C13 C12 C11 114.01(19)
C13 C12 H12A 108.8
C11 C12 H12A 108.8
C13 C12 H12B 108.8
C11 C12 H12B 108.8
H12A C12 H12B 107.6
C12 C13 C14 113.93(19)
C12 C13 H13A 108.8
C14 C13 H13A 108.8
C12 C13 H13B 108.8
C14 C13 H13B 108.8
H13A C13 H13B 107.7
C15 C14 C13 113.7(2)
C15 C14 H14A 108.8
C13 C14 H14A 108.8
C15 C14 H14B 108.8
C13 C14 H14B 108.8
H14A C14 H14B 107.7
N4 C15 C14 114.06(19)
N4 C15 H15A 108.7
C14 C15 H15A 108.7
N4 C15 H15B 108.7
C14 C15 H15B 108.7
H15A C15 H15B 107.6
C3 N1 C1 117.52(18)
C3 N1 C10 120.55(18)
C1 N1 C10 120.46(17)
C6 N2 C3 123.44(18)
C6 N2 C4 117.19(18)
C3 N2 C4 117.89(18)
C6 N3 C7 120.12(18)
C6 N3 C10 121.60(17)
C7 N3 C10 116.30(17)
C10 N4 C9 110.32(17)
C10 N4 C15 119.12(18)
C9 N4 C15 111.84(17)

loop_
_geom_bond_atom_site_label_1
_geom_bond_atom_site_label_2
_geom_bond_distance
C1 N1 1.476(3)
C1 C2 1.517(3)
C1 H1A 0.9700
C1 H1B 0.9700
C2 H2A 0.9600
C2 H2B 0.9600
C2 H2C 0.9600
C3 O1 1.224(3)
C3 N1 1.365(3)
C3 N2 1.399(3)
C4 N2 1.476(3)
C4 C5 1.515(3)
C4 H4A 0.9700
C4 H4B 0.9700
C5 H5A 0.9600
C5 H5B 0.9600
C5 H5C 0.9600
C6 O2 1.220(3)
C6 N3 1.364(3)
C6 N2 1.393(3)
C7 N3 1.458(3)
C7 C8 1.531(3)
C7 H7A 0.9700
C7 H7B 0.9700
C8 C9 1.546(4)
C8 H8A 0.9700
C8 H8B 0.9700
C9 N4 1.473(3)
C9 H9A 0.9700
C9 H9B 0.9700
C10 N4 1.447(3)
C10 N3 1.479(3)
C10 N1 1.488(3)
C10 C11 1.536(3)
C11 C12 1.527(3)
C11 H11A 0.9700
C11 H11B 0.9700
C12 C13 1.524(3)
C12 H12A 0.9700
C12 H12B 0.9700
C13 C14 1.525(3)
C13 H13A 0.9700
C13 H13B 0.9700
C14 C15 1.522(3)
C14 H14A 0.9700
C14 H14B 0.9700
C15 N4 1.474(3)
C15 H15A 0.9700
C15 H15B 0.9700

loop_
_geom_torsion_atom_site_label_1
_geom_torsion_atom_site_label_2
_geom_torsion_atom_site_label_3
_geom_torsion_atom_site_label_4
_geom_torsion
N3 C7 C8 C9 -24.5(2)
C7 C8 C9 N4 -36.5(2)
N4 C10 C11 C12 -53.0(3)
N3 C10 C11 C12 -175.60(18)
N1 C10 C11 C12 69.4(2)
C10 C11 C12 C13 84.0(3)
C11 C12 C13 C14 -63.2(3)
C12 C13 C14 C15 58.3(3)
C13 C14 C15 N4 -81.9(3)
O1 C3 N1 C1 -1.1(3)
N2 C3 N1 C1 179.54(17)
O1 C3 N1 C10 -167.29(19)
N2 C3 N1 C10 13.3(3)
C2 C1 N1 C3 89.3(2)
C2 C1 N1 C10 -104.5(2)
N4 C10 N1 C3 -158.96(17)
N3 C10 N1 C3 -42.1(2)
C11 C10 N1 C3 74.7(2)
N4 C10 N1 C1 35.2(2)
N3 C10 N1 C1 152.11(17)
C11 C10 N1 C1 -91.1(2)
O2 C6 N2 C3 161.5(2)
N3 C6 N2 C3 -16.9(3)
O2 C6 N2 C4 -4.3(3)
N3 C6 N2 C4 177.29(18)
O1 C3 N2 C6 -159.6(2)
N1 C3 N2 C6 19.8(3)
O1 C3 N2 C4 6.1(3)
N1 C3 N2 C4 -174.46(17)
C5 C4 N2 C6 79.6(3)
C5 C4 N2 C3 -87.1(2)
O2 C6 N3 C7 -1.1(3)
N2 C6 N3 C7 177.23(18)
O2 C6 N3 C10 162.3(2)
N2 C6 N3 C10 -19.4(3)
C8 C7 N3 C6 -131.1(2)
C8 C7 N3 C10 64.6(2)
N4 C10 N3 C6 161.53(19)
N1 C10 N3 C6 45.9(3)
C11 C10 N3 C6 -72.8(2)
N4 C10 N3 C7 -34.5(2)
N1 C10 N3 C7 -150.16(17)
C11 C10 N3 C7 91.2(2)
N3 C10 N4 C9 -30.5(2)
N1 C10 N4 C9 83.6(2)
C11 C10 N4 C9 -152.32(19)
N3 C10 N4 C15 100.8(2)
N1 C10 N4 C15 -145.10(18)
C11 C10 N4 C15 -21.0(3)
C8 C9 N4 C10 68.7(2)
C8 C9 N4 C15 -66.3(2)
C14 C15 N4 C10 81.9(3)
C14 C15 N4 C9 -147.5(2)
